data_4509255
loop_
_publ_author_name
'Sun, Qian'
'Yue, Qi'
'Zhang, Jian-Yong'
'Wang, Li'
'Li, Xue'
'Gao, En-Qing'

_publ_section_title
;
 Hydrothermal Synthesis, Structures, and Properties of Manganese(II) and
 Zinc(II) Coordination Polymers with Different Phenylenediacrylates
;
_journal_issue 5
_journal_name_full 'Crystal Growth &amp; Design'
_journal_page_first 2310
_journal_paper_doi 10.1021/cg8011266
_journal_volume 9
_journal_year 2009
_chemical_formula_sum 'C24 H16 Mn N2 O4'
_chemical_formula_weight 451.33
_chemical_name_systematic
; 
 ? 
;
_space_group_IT_number 15
_symmetry_cell_setting monoclinic
_symmetry_space_group_name_Hall '-C 2yc'
_symmetry_space_group_name_H-M 'C 1 2/c 1'
_atom_sites_solution_hydrogens geom
_atom_sites_solution_primary direct
_atom_sites_solution_secondary difmap
_audit_creation_method SHELXL-97
_cell_angle_alpha 90.00
_cell_angle_beta 109.246(2)
_cell_angle_gamma 90.00
_cell_formula_units_Z 8
_cell_length_a 27.667(4)
_cell_length_b 10.2039(15)
_cell_length_c 15.196(2)
_cell_measurement_reflns_used 1913
_cell_measurement_temperature 293(2)
_cell_measurement_theta_max 22.43
_cell_measurement_theta_min 2.42
_cell_volume 4050.2(10)
_computing_cell_refinement 'Bruker SMART'
_computing_data_collection 'Bruker SMART'
_computing_data_reduction 'Bruker SAINT'
_computing_molecular_graphics 'Bruker SHELXTL'
_computing_publication_material 'Bruker SHELXTL'
_computing_structure_refinement 'SHELXL-97 (Sheldrick, 1997)'
_computing_structure_solution 'SHELXS-97 (Sheldrick, 1990)'
_diffrn_ambient_temperature 293(2)
_diffrn_measured_fraction_theta_full 0.999
_diffrn_measured_fraction_theta_max 0.999
_diffrn_measurement_device_type 'CCD area detector'
_diffrn_measurement_method 'phi and omega scans'
_diffrn_radiation_monochromator graphite
_diffrn_radiation_source 'fine-focus sealed tube'
_diffrn_radiation_type MoK\a
_diffrn_radiation_wavelength 0.71073
_diffrn_reflns_av_R_equivalents 0.0417
_diffrn_reflns_av_sigmaI/netI 0.0490
_diffrn_reflns_limit_h_max 22
_diffrn_reflns_limit_h_min -33
_diffrn_reflns_limit_k_max 12
_diffrn_reflns_limit_k_min -12
_diffrn_reflns_limit_l_max 18
_diffrn_reflns_limit_l_min -18
_diffrn_reflns_number 10936
_diffrn_reflns_theta_full 25.80
_diffrn_reflns_theta_max 25.80
_diffrn_reflns_theta_min 2.14
_exptl_absorpt_coefficient_mu 0.686
_exptl_absorpt_correction_T_max 0.8864
_exptl_absorpt_correction_T_min 0.8205
_exptl_absorpt_correction_type multi-scan
_exptl_crystal_colour yellow
_exptl_crystal_density_diffrn 1.480
_exptl_crystal_density_method 'not measured'
_exptl_crystal_description block
_exptl_crystal_F_000 1848
_exptl_crystal_size_max 0.30
_exptl_crystal_size_mid 0.25
_exptl_crystal_size_min 0.18
_refine_diff_density_max 0.399
_refine_diff_density_min -0.322
_refine_diff_density_rms 0.054
_refine_ls_extinction_method none
_refine_ls_goodness_of_fit_ref 0.814
_refine_ls_hydrogen_treatment constr
_refine_ls_matrix_type full
_refine_ls_number_parameters 280
_refine_ls_number_reflns 3910
_refine_ls_number_restraints 0
_refine_ls_restrained_S_all 0.814
_refine_ls_R_factor_all 0.0778
_refine_ls_R_factor_gt 0.0450
_refine_ls_shift/su_max 0.000
_refine_ls_shift/su_mean 0.000
_refine_ls_structure_factor_coef Fsqd
_refine_ls_weighting_details 'calc w=1/[\s^2^(Fo^2^)+(0.1086P)^2^+3.7187P] where P=(Fo^2^+2Fc^2^)/3'
_refine_ls_weighting_scheme calc
_refine_ls_wR_factor_gt 0.1246
_refine_ls_wR_factor_ref 0.1574
_reflns_number_gt 2508
_reflns_number_total 3910
_reflns_threshold_expression >2sigma(I)
_cod_data_source_file cg8011266sup3.cif
_cod_data_source_block 4
_cod_depositor_comments
;
The following automatic conversions were performed:

'_symmetry_cell_setting' value 'Monoclinic' changed to 'monoclinic'
according to /home/saulius/struct/CIF-dictionaries/cif_core.dic
dictionary named 'cif_core.dic' version 2.4.2 from 2011-04-26.

Automatic conversion script
Id: cif_fix_values 1891 2012-01-12 08:04:46Z andrius 
;
_cod_original_cell_volume 4050.1(10)
_cod_original_sg_symbol_H-M 'C2/c  '
_cod_database_code 4509255

loop_
_symmetry_equiv_pos_as_xyz
'x, y, z'
'-x, y, -z+1/2'
'x+1/2, y+1/2, z'
'-x+1/2, y+1/2, -z+1/2'
'-x, -y, -z'
'x, -y, z-1/2'
'-x+1/2, -y+1/2, -z'
'x+1/2, -y+1/2, z-1/2'

loop_
_atom_site_label
_atom_site_type_symbol
_atom_site_fract_x
_atom_site_fract_y
_atom_site_fract_z
_atom_site_U_iso_or_equiv
_atom_site_adp_type
_atom_site_occupancy
_atom_site_symmetry_multiplicity
_atom_site_calc_flag
_atom_site_refinement_flags
Mn1 Mn -0.059083(18) 0.00624(4) 0.62824(3) 0.0391(2) Uani 1 1 d .
N2 N -0.10446(11) -0.1720(3) 0.6451(2) 0.0490(7) Uani 1 1 d .
N1 N -0.01227(10) -0.1786(2) 0.62009(17) 0.0402(6) Uani 1 1 d .
O1 O -0.00357(9) 0.1347(2) 0.60929(16) 0.0529(6) Uani 1 1 d .
C21 C -0.03433(13) -0.2953(3) 0.6283(2) 0.0397(7) Uani 1 1 d .
C17 C -0.08394(13) -0.2916(3) 0.6396(2) 0.0423(8) Uani 1 1 d .
C2 C 0.07880(13) 0.2197(3) 0.6424(2) 0.0443(8) Uani 1 1 d .
H2B H 0.0695 0.2577 0.5835 0.053 Uiso 1 1 calc R
C1 C 0.04121(13) 0.1347(3) 0.6666(2) 0.0420(8) Uani 1 1 d .
C20 C -0.01206(15) -0.4168(3) 0.6229(2) 0.0512(9) Uani 1 1 d .
C6 C 0.20980(12) 0.3429(3) 0.7624(2) 0.0410(7) Uani 1 1 d .
H6A H 0.2145 0.2932 0.8159 0.049 Uiso 1 1 calc R
C4 C 0.16432(12) 0.3289(3) 0.6895(2) 0.0415(7) Uani 1 1 d .
C24 C 0.03253(13) -0.1827(3) 0.6067(2) 0.0479(8) Uani 1 1 d .
H24A H 0.0476 -0.1039 0.5993 0.057 Uiso 1 1 calc R
C3 C 0.12484(12) 0.2426(3) 0.7020(2) 0.0426(8) Uani 1 1 d .
H3A H 0.1332 0.1986 0.7587 0.051 Uiso 1 1 calc R
C9 C 0.24860(13) 0.4269(3) 0.7601(2) 0.0441(8) Uani 1 1 d .
C18 C -0.0856(2) -0.5316(4) 0.6362(3) 0.0672(12) Uani 1 1 d .
H18A H -0.1025 -0.6098 0.6380 0.081 Uiso 1 1 calc R
C19 C -0.0391(2) -0.5345(4) 0.6275(3) 0.0658(12) Uani 1 1 d .
H19A H -0.0239 -0.6150 0.6243 0.079 Uiso 1 1 calc R
C16 C -0.10971(16) -0.4096(4) 0.6427(2) 0.0573(10) Uani 1 1 d .
C23 C 0.05831(15) -0.2983(4) 0.6032(3) 0.0630(11) Uani 1 1 d .
H23A H 0.0901 -0.2960 0.5949 0.076 Uiso 1 1 calc R
C22 C 0.03660(17) -0.4147(4) 0.6119(3) 0.0652(11) Uani 1 1 d .
H22A H 0.0537 -0.4928 0.6107 0.078 Uiso 1 1 calc R
C10 C 0.29630(13) 0.4433(4) 0.8394(2) 0.0493(8) Uani 1 1 d .
H10A H 0.3206 0.4998 0.8304 0.059 Uiso 1 1 calc R
C13 C -0.15018(16) -0.1676(4) 0.6550(3) 0.0728(12) Uani 1 1 d .
H13A H -0.1639 -0.0863 0.6612 0.087 Uiso 1 1 calc R
O4 O 0.36108(13) 0.3675(3) 1.0758(2) 0.0929(10) Uani 1 1 d .
C7 C 0.19625(16) 0.4871(4) 0.6040(3) 0.0634(11) Uani 1 1 d .
H7A H 0.1917 0.5364 0.5503 0.076 Uiso 1 1 calc R
C15 C -0.15875(19) -0.3989(5) 0.6503(3) 0.0786(14) Uani 1 1 d .
H15A H -0.1777 -0.4740 0.6510 0.094 Uiso 1 1 calc R
C5 C 0.15824(14) 0.4021(4) 0.6086(2) 0.0562(9) Uani 1 1 d .
H5A H 0.1285 0.3934 0.5577 0.067 Uiso 1 1 calc R
C8 C 0.24130(14) 0.4993(3) 0.6790(3) 0.0535(9) Uani 1 1 d .
H8A H 0.2667 0.5563 0.6751 0.064 Uiso 1 1 calc R
C14 C -0.17851(19) -0.2793(5) 0.6568(4) 0.0897(15) Uani 1 1 d .
H14A H -0.2109 -0.2719 0.6623 0.108 Uiso 1 1 calc R
C12 C 0.35758(16) 0.4126(4) 0.9981(3) 0.0632(11) Uani 1 1 d .
O3 O 0.39101(11) 0.4821(3) 0.9832(2) 0.0700(8) Uani 1 1 d .
C11 C 0.30798(14) 0.3872(4) 0.9205(3) 0.0622(10) Uani 1 1 d .
H11A H 0.2847 0.3288 0.9312 0.075 Uiso 1 1 calc R
O2 O 0.05564(9) 0.0666(2) 0.73882(16) 0.0550(6) Uani 1 1 d .

loop_
_atom_site_aniso_label
_atom_site_aniso_U_11
_atom_site_aniso_U_22
_atom_site_aniso_U_33
_atom_site_aniso_U_23
_atom_site_aniso_U_13
_atom_site_aniso_U_12
Mn1 0.0353(3) 0.0352(3) 0.0419(3) -0.00137(19) 0.0062(2) -0.0019(2)
N2 0.0544(18) 0.0404(16) 0.0592(18) -0.0053(13) 0.0284(15) -0.0051(13)
N1 0.0405(15) 0.0394(14) 0.0387(14) -0.0027(11) 0.0102(12) 0.0023(12)
O1 0.0396(13) 0.0501(14) 0.0563(14) 0.0115(11) -0.0014(12) -0.0092(11)
C21 0.053(2) 0.0335(16) 0.0313(16) 0.0011(12) 0.0121(15) 0.0002(15)
C17 0.056(2) 0.0378(17) 0.0331(16) -0.0015(13) 0.0145(15) -0.0076(16)
C2 0.0449(19) 0.0401(18) 0.0433(18) 0.0004(14) 0.0084(16) 0.0001(15)
C1 0.0411(19) 0.0337(17) 0.0471(19) -0.0019(14) 0.0093(16) -0.0039(14)
C20 0.069(3) 0.0403(19) 0.0398(18) 0.0007(14) 0.0115(18) 0.0060(18)
C6 0.0379(17) 0.0417(18) 0.0389(17) 0.0006(14) 0.0068(15) 0.0029(15)
C4 0.0367(17) 0.0445(18) 0.0428(17) -0.0060(14) 0.0123(15) -0.0024(14)
C24 0.046(2) 0.049(2) 0.0497(19) -0.0051(15) 0.0166(17) 0.0011(16)
C3 0.0407(18) 0.0430(18) 0.0410(18) -0.0006(13) 0.0093(15) 0.0013(15)
C9 0.0355(17) 0.0467(19) 0.0479(19) -0.0054(15) 0.0107(15) 0.0004(15)
C18 0.106(4) 0.039(2) 0.058(2) 0.0010(17) 0.030(3) -0.014(2)
C19 0.099(4) 0.0353(19) 0.058(2) 0.0036(16) 0.019(2) 0.011(2)
C16 0.079(3) 0.048(2) 0.048(2) -0.0003(16) 0.026(2) -0.015(2)
C23 0.053(2) 0.073(3) 0.066(2) -0.009(2) 0.023(2) 0.013(2)
C22 0.071(3) 0.054(2) 0.068(3) -0.0027(19) 0.020(2) 0.025(2)
C10 0.0336(18) 0.053(2) 0.056(2) -0.0098(17) 0.0075(16) -0.0060(16)
C13 0.066(3) 0.062(3) 0.109(3) -0.012(2) 0.053(3) -0.012(2)
O4 0.096(2) 0.095(2) 0.0618(19) 0.0108(17) -0.0094(18) -0.0059(19)
C7 0.058(2) 0.079(3) 0.048(2) 0.0162(19) 0.0101(19) -0.013(2)
C15 0.095(3) 0.067(3) 0.092(3) -0.007(2) 0.055(3) -0.032(3)
C5 0.044(2) 0.069(2) 0.047(2) 0.0017(18) 0.0029(17) -0.0136(19)
C8 0.042(2) 0.058(2) 0.060(2) 0.0020(17) 0.0159(18) -0.0146(17)
C14 0.084(3) 0.083(3) 0.130(4) -0.014(3) 0.074(3) -0.025(3)
C12 0.058(3) 0.067(3) 0.053(2) -0.007(2) 0.002(2) 0.014(2)
O3 0.0382(15) 0.088(2) 0.0718(19) -0.0159(15) 0.0016(14) -0.0031(14)
C11 0.051(2) 0.067(2) 0.055(2) 0.0021(19) -0.0013(19) -0.0061(19)
O2 0.0525(15) 0.0583(15) 0.0477(14) 0.0129(12) 0.0079(12) -0.0027(12)

loop_
_atom_type_symbol
_atom_type_description
_atom_type_scat_dispersion_real
_atom_type_scat_dispersion_imag
_atom_type_scat_source
C C 0.0033 0.0016 'International Tables Vol C Tables 4.2.6.8 and 6.1.1.4'
H H 0.0000 0.0000 'International Tables Vol C Tables 4.2.6.8 and 6.1.1.4'
N N 0.0061 0.0033 'International Tables Vol C Tables 4.2.6.8 and 6.1.1.4'
O O 0.0106 0.0060 'International Tables Vol C Tables 4.2.6.8 and 6.1.1.4'
Mn Mn 0.3368 0.7283 'International Tables Vol C Tables 4.2.6.8 and 6.1.1.4'

loop_
_geom_angle_atom_site_label_1
_geom_angle_atom_site_label_2
_geom_angle_atom_site_label_3
_geom_angle
_geom_angle_site_symmetry_1
_geom_angle_site_symmetry_3
O2 Mn1 O1 98.40(10) 2_556 .
O2 Mn1 O3 140.70(11) 2_556 8_455
O1 Mn1 O3 94.29(10) . 8_455
O2 Mn1 N2 88.72(10) 2_556 .
O1 Mn1 N2 165.21(10) . .
O3 Mn1 N2 88.18(11) 8_455 .
O2 Mn1 N1 116.43(9) 2_556 .
O1 Mn1 N1 93.08(10) . .
O3 Mn1 N1 99.73(10) 8_455 .
N2 Mn1 N1 72.14(10) . .
O2 Mn1 O4 84.72(10) 2_556 8_455
O1 Mn1 O4 104.33(11) . 8_455
O3 Mn1 O4 56.06(11) 8_455 8_455
N2 Mn1 O4 89.15(11) . 8_455
N1 Mn1 O4 150.56(10) . 8_455
O2 Mn1 C12 112.64(13) 2_556 8_455
O1 Mn1 C12 101.48(11) . 8_455
O3 Mn1 C12 28.08(12) 8_455 8_455
N2 Mn1 C12 87.52(11) . 8_455
N1 Mn1 C12 125.74(12) . 8_455
O4 Mn1 C12 28.02(12) 8_455 8_455
C13 N2 C17 118.1(3) . .
C13 N2 Mn1 124.8(3) . .
C17 N2 Mn1 117.0(2) . .
C24 N1 C21 117.3(3) . .
C24 N1 Mn1 127.1(2) . .
C21 N1 Mn1 115.6(2) . .
C1 O1 Mn1 120.1(2) . .
N1 C21 C20 123.4(3) . .
N1 C21 C17 117.5(3) . .
C20 C21 C17 119.1(3) . .
N2 C17 C16 122.6(3) . .
N2 C17 C21 117.7(3) . .
C16 C17 C21 119.7(3) . .
C3 C2 C1 121.9(3) . .
C3 C2 H2B 119.0 . .
C1 C2 H2B 119.0 . .
O2 C1 O1 124.4(3) . .
O2 C1 C2 119.6(3) . .
O1 C1 C2 116.0(3) . .
C21 C20 C22 116.7(3) . .
C21 C20 C19 119.7(4) . .
C22 C20 C19 123.6(4) . .
C4 C6 C9 123.5(3) . .
C4 C6 H6A 118.2 . .
C9 C6 H6A 118.2 . .
C6 C4 C5 117.6(3) . .
C6 C4 C3 118.6(3) . .
C5 C4 C3 123.8(3) . .
N1 C24 C23 123.5(3) . .
N1 C24 H24A 118.2 . .
C23 C24 H24A 118.2 . .
C2 C3 C4 127.7(3) . .
C2 C3 H3A 116.2 . .
C4 C3 H3A 116.2 . .
C6 C9 C8 117.6(3) . .
C6 C9 C10 122.9(3) . .
C8 C9 C10 119.5(3) . .
C19 C18 C16 120.7(4) . .
C19 C18 H18A 119.6 . .
C16 C18 H18A 119.6 . .
C18 C19 C20 121.5(4) . .
C18 C19 H19A 119.2 . .
C20 C19 H19A 119.2 . .
C15 C16 C17 116.8(4) . .
C15 C16 C18 123.9(4) . .
C17 C16 C18 119.3(4) . .
C22 C23 C24 119.3(4) . .
C22 C23 H23A 120.3 . .
C24 C23 H23A 120.3 . .
C23 C22 C20 119.7(3) . .
C23 C22 H22A 120.2 . .
C20 C22 H22A 120.2 . .
C11 C10 C9 127.0(4) . .
C11 C10 H10A 116.5 . .
C9 C10 H10A 116.5 . .
N2 C13 C14 122.8(4) . .
N2 C13 H13A 118.6 . .
C14 C13 H13A 118.6 . .
C12 O4 Mn1 83.9(3) . 8_556
C5 C7 C8 120.4(3) . .
C5 C7 H7A 119.8 . .
C8 C7 H7A 119.8 . .
C14 C15 C16 120.0(4) . .
C14 C15 H15A 120.0 . .
C16 C15 H15A 120.0 . .
C7 C5 C4 120.4(3) . .
C7 C5 H5A 119.8 . .
C4 C5 H5A 119.8 . .
C7 C8 C9 120.5(3) . .
C7 C8 H8A 119.7 . .
C9 C8 H8A 119.7 . .
C15 C14 C13 119.6(4) . .
C15 C14 H14A 120.2 . .
C13 C14 H14A 120.2 . .
O4 C12 O3 123.7(4) . .
O4 C12 C11 116.5(4) . .
O3 C12 C11 119.7(4) . .
O4 C12 Mn1 68.1(2) . 8_556
O3 C12 Mn1 55.7(2) . 8_556
C11 C12 Mn1 171.5(3) . 8_556
C12 O3 Mn1 96.2(3) . 8_556
C10 C11 C12 123.0(4) . .
C10 C11 H11A 118.5 . .
C12 C11 H11A 118.5 . .
C1 O2 Mn1 156.3(2) . 2_556

loop_
_geom_bond_atom_site_label_1
_geom_bond_atom_site_label_2
_geom_bond_distance
_geom_bond_site_symmetry_2
Mn1 O2 2.084(2) 2_556
Mn1 O1 2.110(2) .
Mn1 O3 2.185(3) 8_455
Mn1 N2 2.272(3) .
Mn1 N1 2.315(3) .
Mn1 O4 2.452(3) 8_455
Mn1 C12 2.628(4) 8_455
N2 C13 1.323(4) .
N2 C17 1.360(4) .
N1 C24 1.321(4) .
N1 C21 1.362(4) .
O1 C1 1.258(4) .
C21 C20 1.399(4) .
C21 C17 1.439(5) .
C17 C16 1.408(5) .
C2 C3 1.318(4) .
C2 C1 1.490(4) .
C2 H2B 0.9300 .
C1 O2 1.249(4) .
C20 C22 1.410(5) .
C20 C19 1.428(5) .
C6 C4 1.383(4) .
C6 C9 1.383(4) .
C6 H6A 0.9300 .
C4 C5 1.400(5) .
C4 C3 1.464(4) .
C24 C23 1.389(5) .
C24 H24A 0.9300 .
C3 H3A 0.9300 .
C9 C8 1.393(5) .
C9 C10 1.474(5) .
C18 C19 1.339(7) .
C18 C16 1.431(6) .
C18 H18A 0.9300 .
C19 H19A 0.9300 .
C16 C15 1.404(6) .
C23 C22 1.358(6) .
C23 H23A 0.9300 .
C22 H22A 0.9300 .
C10 C11 1.299(5) .
C10 H10A 0.9300 .
C13 C14 1.388(6) .
C13 H13A 0.9300 .
O4 C12 1.242(5) .
O4 Mn1 2.452(3) 8_556
C7 C5 1.383(5) .
C7 C8 1.390(6) .
C7 H7A 0.9300 .
C15 C14 1.354(6) .
C15 H15A 0.9300 .
C5 H5A 0.9300 .
C8 H8A 0.9300 .
C14 H14A 0.9300 .
C12 O3 1.244(5) .
C12 C11 1.508(5) .
C12 Mn1 2.628(4) 8_556
O3 Mn1 2.185(3) 8_556
C11 H11A 0.9300 .
O2 Mn1 2.084(2) 2_556
